data_2233542
loop_
_publ_author_name
'Maharramov, Abel M.'
'Bayramov, Musa R.'
'Mehdiyeva, Gunay M.'
'Hoseinzadeh, Shahnaz B.'
'Rashidov, Bahruz A.'

_publ_section_title
;
 1,10-Bis[2-(prop-1-enyl)phenoxy]decane
;
_journal_coeditor_code KP2373
_journal_issue 2
_journal_name_full 'Acta Crystallographica Section E'
_journal_page_first o266
_journal_paper_doi 10.1107/S1600536811055061
_journal_volume 68
_journal_year 2012
_chemical_formula_iupac 'C28 H38 O2'
_chemical_formula_moiety 'C28 H38 O2'
_chemical_formula_sum 'C28 H38 O2'
_chemical_formula_weight 406.58
_chemical_name_systematic
;
1,10-Bis[2-(prop-1-enyl)phenoxy]decane
;
_space_group_IT_number 14
_symmetry_cell_setting monoclinic
_symmetry_space_group_name_Hall '-P 2ybc'
_symmetry_space_group_name_H-M 'P 1 21/c 1'
_atom_sites_solution_hydrogens difmap
_atom_sites_solution_primary direct
_atom_sites_solution_secondary difmap
_audit_creation_method SHELXL-97
_cell_angle_alpha 90.00
_cell_angle_beta 92.025(2)
_cell_angle_gamma 90.00
_cell_formula_units_Z 2
_cell_length_a 5.4084(6)
_cell_length_b 12.2076(14)
_cell_length_c 19.391(2)
_cell_measurement_reflns_used 3093
_cell_measurement_temperature 296(2)
_cell_measurement_theta_max 25.48
_cell_measurement_theta_min 2.68
_cell_volume 1279.5(2)
_computing_cell_refinement 'SAINT-Plus (Bruker, 2001)'
_computing_data_collection 'APEX2 (Bruker, 2005)'
_computing_data_reduction 'SAINT-Plus (Bruker, 2001)'
_computing_molecular_graphics 'SHELXTL (Sheldrick, 2008)'
_computing_publication_material 'SHELXTL (Sheldrick, 2008)'
_computing_structure_refinement 'SHELXTL (Sheldrick, 2008)'
_computing_structure_solution 'SHELXTL (Sheldrick, 2008)'
_diffrn_ambient_temperature 296(2)
_diffrn_measured_fraction_theta_full 0.990
_diffrn_measured_fraction_theta_max 0.990
_diffrn_measurement_device_type 'Bruker APEXII CCD'
_diffrn_measurement_method 'phi and omega scans'
_diffrn_radiation_monochromator graphite
_diffrn_radiation_source 'fine-focus sealed tube'
_diffrn_radiation_type MoK\a
_diffrn_radiation_wavelength 0.71073
_diffrn_reflns_av_R_equivalents 0.0251
_diffrn_reflns_av_sigmaI/netI 0.0203
_diffrn_reflns_limit_h_max 7
_diffrn_reflns_limit_h_min -7
_diffrn_reflns_limit_k_max 16
_diffrn_reflns_limit_k_min -16
_diffrn_reflns_limit_l_max 25
_diffrn_reflns_limit_l_min -25
_diffrn_reflns_number 13946
_diffrn_reflns_theta_full 28.00
_diffrn_reflns_theta_max 28.00
_diffrn_reflns_theta_min 1.97
_exptl_absorpt_coefficient_mu 0.064
_exptl_absorpt_correction_T_max 0.9873
_exptl_absorpt_correction_T_min 0.9810
_exptl_absorpt_correction_type multi-scan
_exptl_absorpt_process_details '(SADABS; Sheldrick, 1998)'
_exptl_crystal_colour colourless
_exptl_crystal_density_diffrn 1.055
_exptl_crystal_density_method 'not measured'
_exptl_crystal_description prism
_exptl_crystal_F_000 444
_exptl_crystal_size_max 0.30
_exptl_crystal_size_mid 0.20
_exptl_crystal_size_min 0.20
_refine_diff_density_max 0.599
_refine_diff_density_min -0.258
_refine_ls_extinction_method none
_refine_ls_goodness_of_fit_ref 1.001
_refine_ls_hydrogen_treatment constr
_refine_ls_matrix_type full
_refine_ls_number_parameters 136
_refine_ls_number_reflns 3057
_refine_ls_number_restraints 0
_refine_ls_restrained_S_all 1.001
_refine_ls_R_factor_all 0.1010
_refine_ls_R_factor_gt 0.0693
_refine_ls_shift/su_max 0.000
_refine_ls_shift/su_mean 0.000
_refine_ls_structure_factor_coef Fsqd
_refine_ls_weighting_details 'calc w=1/[\s^2^(Fo^2^)+(0.1494P)^2^+0.1404P] where P=(Fo^2^+2Fc^2^)/3'
_refine_ls_weighting_scheme calc
_refine_ls_wR_factor_gt 0.2095
_refine_ls_wR_factor_ref 0.2447
_reflns_number_gt 1914
_reflns_number_total 3057
_reflns_threshold_expression I>2\s(I)
_cod_data_source_file kp2373.cif
_cod_data_source_block I
_cod_original_cell_volume 1279.5(3)
_cod_original_sg_symbol_H-M 'P 21/c'
_cod_database_code 2233542
_cod_database_fobs_code 2233542

loop_
_symmetry_equiv_pos_as_xyz
'x, y, z'
'-x, y+1/2, -z+1/2'
'-x, -y, -z'
'x, -y-1/2, z-1/2'

loop_
_atom_site_type_symbol
_atom_site_label
_atom_site_fract_x
_atom_site_fract_y
_atom_site_fract_z
_atom_site_U_iso_or_equiv
_atom_site_adp_type
_atom_site_calc_flag
_atom_site_refinement_flags
_atom_site_occupancy
_atom_site_symmetry_multiplicity
O O1 0.3626(3) 0.30774(11) 0.33897(7) 0.0679(4) Uani d . 1 1
C C1 0.5218(3) 0.32178(16) 0.28696(10) 0.0594(5) Uani d . 1 1
C C2 0.6858(4) 0.41008(15) 0.29461(11) 0.0623(5) Uani d . 1 1
C C3 0.8580(4) 0.42419(19) 0.24299(13) 0.0759(6) Uani d . 1 1
H H3A 0.9706 0.4816 0.2470 0.091 Uiso calc R 1 1
C C4 0.8663(5) 0.3562(2) 0.18664(13) 0.0807(7) Uani d . 1 1
H H4A 0.9832 0.3675 0.1533 0.097 Uiso calc R 1 1
C C5 0.7018(5) 0.2721(2) 0.18001(12) 0.0801(7) Uani d . 1 1
H H5A 0.7052 0.2265 0.1417 0.096 Uiso calc R 1 1
C C6 0.5292(4) 0.25403(19) 0.23007(10) 0.0709(6) Uani d . 1 1
H H6A 0.4182 0.1961 0.2253 0.085 Uiso calc R 1 1
C C7 0.2015(3) 0.21479(15) 0.33632(10) 0.0583(5) Uani d . 1 1
H H7A 0.2977 0.1480 0.3336 0.070 Uiso calc R 1 1
H H7B 0.0917 0.2190 0.2958 0.070 Uiso calc R 1 1
C C8 0.0534(3) 0.21399(15) 0.40044(10) 0.0569(5) Uani d . 1 1
H H8A -0.0470 0.2797 0.4018 0.068 Uiso calc R 1 1
H H8B 0.1649 0.2142 0.4407 0.068 Uiso calc R 1 1
C C9 -0.1122(3) 0.11440(15) 0.40254(9) 0.0573(5) Uani d . 1 1
H H9A -0.0101 0.0492 0.4008 0.069 Uiso calc R 1 1
H H9B -0.2211 0.1145 0.3617 0.069 Uiso calc R 1 1
C C10 -0.2681(3) 0.10799(15) 0.46559(10) 0.0572(5) Uani d . 1 1
H H10A -0.3772 0.1710 0.4661 0.069 Uiso calc R 1 1
H H10B -0.1602 0.1116 0.5066 0.069 Uiso calc R 1 1
C C11 -0.4231(3) 0.00446(16) 0.46864(10) 0.0590(5) Uani d . 1 1
H H11A -0.5320 0.0015 0.4279 0.071 Uiso calc R 1 1
H H11B -0.3137 -0.0584 0.4673 0.071 Uiso calc R 1 1
C C12 0.6767(5) 0.48117(17) 0.35572(13) 0.0801(7) Uani d . 1 1
H H12A 0.5316 0.4780 0.3800 0.096 Uiso calc R 1 1
C C13 0.8412(7) 0.5460(2) 0.37940(17) 0.1110(10) Uani d . 1 1
H H13A 0.9898 0.5505 0.3569 0.133 Uiso calc R 1 1
C C14 0.8081(10) 0.6169(3) 0.4428(2) 0.1568(18) Uani d . 1 1
H H14A 0.9548 0.6596 0.4516 0.235 Uiso calc R 1 1
H H14B 0.7791 0.5710 0.4819 0.235 Uiso calc R 1 1
H H14C 0.6693 0.6649 0.4350 0.235 Uiso calc R 1 1

loop_
_atom_site_aniso_label
_atom_site_aniso_U_11
_atom_site_aniso_U_22
_atom_site_aniso_U_33
_atom_site_aniso_U_12
_atom_site_aniso_U_13
_atom_site_aniso_U_23
O1 0.0720(9) 0.0654(8) 0.0673(9) -0.0168(7) 0.0141(7) -0.0044(6)
C1 0.0610(11) 0.0573(10) 0.0602(10) -0.0039(8) 0.0041(8) 0.0110(8)
C2 0.0671(11) 0.0512(10) 0.0685(11) -0.0033(8) 0.0004(9) 0.0138(8)
C3 0.0764(13) 0.0648(12) 0.0871(15) -0.0092(10) 0.0102(11) 0.0256(11)
C4 0.0881(16) 0.0832(15) 0.0720(14) 0.0012(12) 0.0210(12) 0.0203(11)
C5 0.0949(17) 0.0840(15) 0.0622(12) -0.0005(13) 0.0131(11) 0.0034(10)
C6 0.0767(13) 0.0731(13) 0.0631(12) -0.0117(10) 0.0051(10) 0.0010(9)
C7 0.0580(10) 0.0544(10) 0.0625(10) -0.0083(8) 0.0034(8) 0.0039(8)
C8 0.0544(10) 0.0550(10) 0.0613(10) -0.0001(8) 0.0049(8) 0.0041(8)
C9 0.0514(10) 0.0606(10) 0.0599(10) -0.0024(8) 0.0044(8) 0.0050(8)
C10 0.0482(9) 0.0611(10) 0.0626(10) -0.0007(8) 0.0062(8) 0.0055(8)
C11 0.0486(10) 0.0647(11) 0.0640(11) -0.0019(8) 0.0066(8) 0.0067(8)
C12 0.0940(17) 0.0545(11) 0.0915(16) -0.0099(11) 0.0002(13) 0.0077(10)
C13 0.122(2) 0.0941(19) 0.116(2) -0.0182(18) -0.0054(19) -0.0093(16)
C14 0.229(5) 0.101(2) 0.137(3) -0.006(3) -0.048(3) -0.037(2)

loop_
_atom_type_symbol
_atom_type_description
_atom_type_scat_dispersion_real
_atom_type_scat_dispersion_imag
_atom_type_scat_source
C C 0.0033 0.0016 'International Tables Vol C Tables 4.2.6.8 and 6.1.1.4'
H H 0.0000 0.0000 'International Tables Vol C Tables 4.2.6.8 and 6.1.1.4'
O O 0.0106 0.0060 'International Tables Vol C Tables 4.2.6.8 and 6.1.1.4'

loop_
_geom_angle_atom_site_label_1
_geom_angle_atom_site_label_2
_geom_angle_atom_site_label_3
_geom_angle_site_symmetry_1
_geom_angle
C1 O1 C7 . 118.31(15)
O1 C1 C6 . 123.66(17)
O1 C1 C2 . 115.70(17)
C6 C1 C2 . 120.63(18)
C1 C2 C3 . 116.96(19)
C1 C2 C12 . 120.00(19)
C3 C2 C12 . 123.02(19)
C4 C3 C2 . 122.3(2)
C4 C3 H3A . 118.8
C2 C3 H3A . 118.8
C5 C4 C3 . 119.4(2)
C5 C4 H4A . 120.3
C3 C4 H4A . 120.3
C4 C5 C6 . 120.5(2)
C4 C5 H5A . 119.8
C6 C5 H5A . 119.8
C1 C6 C5 . 120.2(2)
C1 C6 H6A . 119.9
C5 C6 H6A . 119.9
O1 C7 C8 . 108.50(15)
O1 C7 H7A . 110.0
C8 C7 H7A . 110.0
O1 C7 H7B . 110.0
C8 C7 H7B . 110.0
H7A C7 H7B . 108.4
C7 C8 C9 . 111.18(16)
C7 C8 H8A . 109.4
C9 C8 H8A . 109.4
C7 C8 H8B . 109.4
C9 C8 H8B . 109.4
H8A C8 H8B . 108.0
C8 C9 C10 . 114.29(16)
C8 C9 H9A . 108.7
C10 C9 H9A . 108.7
C8 C9 H9B . 108.7
C10 C9 H9B . 108.7
H9A C9 H9B . 107.6
C9 C10 C11 . 113.51(16)
C9 C10 H10A . 108.9
C11 C10 H10A . 108.9
C9 C10 H10B . 108.9
C11 C10 H10B . 108.9
H10A C10 H10B . 107.7
C11 C11 C10 3_456 114.5(2)
C11 C11 H11A 3_456 108.6
C10 C11 H11A . 108.6
C11 C11 H11B 3_456 108.6
C10 C11 H11B . 108.6
H11A C11 H11B . 107.6
C13 C12 C2 . 128.2(3)
C13 C12 H12A . 115.9
C2 C12 H12A . 115.9
C12 C13 C14 . 123.3(4)
C12 C13 H13A . 118.4
C14 C13 H13A . 118.4
C13 C14 H14A . 109.5
C13 C14 H14B . 109.5
H14A C14 H14B . 109.5
C13 C14 H14C . 109.5
H14A C14 H14C . 109.5
H14B C14 H14C . 109.5

loop_
_geom_bond_atom_site_label_1
_geom_bond_atom_site_label_2
_geom_bond_site_symmetry_2
_geom_bond_distance
O1 C1 . 1.360(2)
O1 C7 . 1.430(2)
C1 C6 . 1.380(3)
C1 C2 . 1.401(3)
C2 C3 . 1.402(3)
C2 C12 . 1.471(3)
C3 C4 . 1.374(4)
C3 H3A . 0.9300
C4 C5 . 1.361(4)
C4 H4A . 0.9300
C5 C6 . 1.388(3)
C5 H5A . 0.9300
C6 H6A . 0.9300
C7 C8 . 1.503(3)
C7 H7A . 0.9700
C7 H7B . 0.9700
C8 C9 . 1.511(3)
C8 H8A . 0.9700
C8 H8B . 0.9700
C9 C10 . 1.511(2)
C9 H9A . 0.9700
C9 H9B . 0.9700
C10 C11 . 1.519(3)
C10 H10A . 0.9700
C10 H10B . 0.9700
C11 C11 3_456 1.502(4)
C11 H11A . 0.9700
C11 H11B . 0.9700
C12 C13 . 1.265(4)
C12 H12A . 0.9300
C13 C14 . 1.519(5)
C13 H13A . 0.9300
C14 H14A . 0.9600
C14 H14B . 0.9600
C14 H14C . 0.9600

loop_
_geom_hbond_atom_site_label_D
_geom_hbond_atom_site_label_H
_geom_hbond_atom_site_label_A
_geom_hbond_distance_DH
_geom_hbond_distance_HA
_geom_hbond_distance_DA
_geom_hbond_angle_DHA
_geom_hbond_publ_flag
C12 H12 O1 0.93(3) 2.40(3) 2.727(3) 101(3) yes
C7 H7B Cg1 0.9700 2.6500 2.396(3) 143 yes

loop_
_geom_torsion_atom_site_label_1
_geom_torsion_atom_site_label_2
_geom_torsion_atom_site_label_3
_geom_torsion_atom_site_label_4
_geom_torsion_site_symmetry_4
_geom_torsion
C7 O1 C1 C6 . 3.0(3)
C7 O1 C1 C2 . -176.00(16)
O1 C1 C2 C3 . 177.78(17)
C6 C1 C2 C3 . -1.3(3)
O1 C1 C2 C12 . -0.6(3)
C6 C1 C2 C12 . -179.6(2)
C1 C2 C3 C4 . 0.8(3)
C12 C2 C3 C4 . 179.1(2)
C2 C3 C4 C5 . 0.3(4)
C3 C4 C5 C6 . -0.9(4)
O1 C1 C6 C5 . -178.27(19)
C2 C1 C6 C5 . 0.7(3)
C4 C5 C6 C1 . 0.4(4)
C1 O1 C7 C8 . 177.33(15)
O1 C7 C8 C9 . -177.21(15)
C7 C8 C9 C10 . -179.81(15)
C8 C9 C10 C11 . -176.97(15)
C9 C10 C11 C11 3_456 179.19(18)
C1 C2 C12 C13 . 161.6(3)
C3 C2 C12 C13 . -16.7(4)
C2 C12 C13 C14 . 179.0(3)
